data_2005279
loop_
_publ_author_name
'Pakawatchai, C.'
'Sivakumar, K.'
'Fun, H.-K.'

_publ_section_title
;
 Bis(<i>N</i>,<i>N</i>'-dimethylthiourea-<i>S</i>)silver(I) Perchlorate
 and Tris(<i>N</i>,<i>N</i>'-dimethylthiourea-<i>S</i>)silver(I)
 Perchlorate
;
_journal_issue 8
_journal_name_full 'Acta Crystallographica Section C'
_journal_page_first 1954
_journal_page_last 1957
_journal_paper_doi 10.1107/S0108270196002971
_journal_volume 52
_journal_year 1996
_chemical_formula_iupac '[Ag (C3 H8 N2 S)3] Cl O4'
_chemical_formula_sum 'C9 H24 Ag Cl N6 O4 S3'
_chemical_formula_weight 519.84
_chemical_name_systematic
;
Tris(N,N'-dimethylthiourea)silver(I) Perchlorate.
;
_space_group_IT_number 2
_symmetry_cell_setting triclinic
_symmetry_space_group_name_Hall '-P 1'
_symmetry_space_group_name_H-M 'P -1'
_audit_creation_method SHELXL
_cell_angle_alpha 90.96(1)
_cell_angle_beta 105.68(1)
_cell_angle_gamma 95.15(1)
_cell_formula_units_Z 2
_cell_length_a 9.887(1)
_cell_length_b 10.096(1)
_cell_length_c 10.687(1)
_cell_measurement_reflns_used 39
_cell_measurement_temperature 293(2)
_cell_measurement_theta_max 25
_cell_measurement_theta_min 8
_cell_volume 1021.99(18)
_computing_cell_refinement XSCANS
_computing_data_collection 'XSCANS (Siemens, 1994)'
_computing_data_reduction XSCANS
_computing_molecular_graphics SHELXTL/PC
_computing_publication_material 'SHELXL93. Geometrical calculations: PARST (Nardelli, 1983)'
_computing_structure_refinement 'SHELXL93 (Sheldrick, 1993)'
_computing_structure_solution 'SHELXTL/PC (Sheldrick, 1990)'
_diffrn_ambient_temperature 293(2)
_diffrn_measurement_device 'Siemens P4'
_diffrn_measurement_method \q/2\q
_diffrn_radiation_monochromator graphite
_diffrn_radiation_source 'fine-focus sealed tube'
_diffrn_radiation_type MoK\a
_diffrn_radiation_wavelength 0.71073
_diffrn_reflns_av_R_equivalents 0.0170
_diffrn_reflns_av_sigmaI/netI 0.0233
_diffrn_reflns_limit_h_max 12
_diffrn_reflns_limit_h_min -1
_diffrn_reflns_limit_k_max 13
_diffrn_reflns_limit_k_min -13
_diffrn_reflns_limit_l_max 13
_diffrn_reflns_limit_l_min -13
_diffrn_reflns_number 5486
_diffrn_reflns_theta_max 27.49
_diffrn_reflns_theta_min 1.98
_diffrn_standards_decay_% <3
_diffrn_standards_interval_count 97
_diffrn_standards_number 3
_exptl_absorpt_coefficient_mu 1.448
_exptl_absorpt_correction_type none
_exptl_crystal_colour colourless
_exptl_crystal_density_diffrn 1.689
_exptl_crystal_density_method 'not measured'
_exptl_crystal_description 'rectangular slab'
_exptl_crystal_F_000 528
_exptl_crystal_size_max 0.54
_exptl_crystal_size_mid 0.48
_exptl_crystal_size_min 0.44
_refine_diff_density_max 0.72
_refine_diff_density_min -0.77
_refine_ls_extinction_coef 0.0479(17)
_refine_ls_extinction_method SHELXL93
_refine_ls_goodness_of_fit_all 1.080
_refine_ls_goodness_of_fit_obs 1.118
_refine_ls_hydrogen_treatment refall
_refine_ls_matrix_type full
_refine_ls_number_parameters 314
_refine_ls_number_reflns 4675
_refine_ls_number_restraints 0
_refine_ls_restrained_S_all 1.080
_refine_ls_restrained_S_obs 1.118
_refine_ls_R_factor_all 0.0350
_refine_ls_R_factor_obs 0.0318
_refine_ls_shift/esd_max 0.001
_refine_ls_shift/esd_mean 0.000
_refine_ls_structure_factor_coef Fsqd
_refine_ls_weighting_scheme
;
calc w = 1/[\s^2^(F~o~^2^) + (0.0419P)^2^ + 0.5561P]
where P = (F~o~^2^ + 2F~c~^2^)/3
;
_refine_ls_wR_factor_all 0.0861
_refine_ls_wR_factor_obs 0.0844
_reflns_number_observed 4219
_reflns_number_total 4675
_reflns_observed_criterion >2sigma(I)
_cod_data_source_file mu1251.cif
_cod_data_source_block 2
_cod_depositor_comments
;
The following automatic conversions were performed:

'_geom_bond_publ_flag' value 'Yes' changed to 'yes' according to
/home/saulius/struct/CIF-dictionaries/cif_core.dic dictionary named
'cif_core.dic' version 2.4.1 from 2010-06-29 (6
times).

'_geom_angle_publ_flag' value 'Yes' changed to 'yes'
according to /home/saulius/struct/CIF-dictionaries/cif_core.dic
dictionary named 'cif_core.dic' version 2.4.1 from 2010-06-29 (10
times).

Automatic conversion script
Id: cif_fix_values 1715 2011-07-08 13:25:40Z adriana 
;
_cod_original_cell_volume 1022.0(2)
_cod_database_code 2005279

loop_
_symmetry_equiv_pos_as_xyz
'x, y, z'
'-x, -y, -z'

loop_
_atom_site_aniso_label
_atom_site_aniso_U_11
_atom_site_aniso_U_22
_atom_site_aniso_U_33
_atom_site_aniso_U_12
_atom_site_aniso_U_13
_atom_site_aniso_U_23
Ag 0.04560(14) 0.0579(2) 0.05151(14) -0.00466(9) 0.02109(9) -0.00271(9)
S1 0.0403(3) 0.0444(3) 0.0409(3) -0.0070(2) 0.0150(2) -0.0029(2)
N1 0.0447(12) 0.0389(11) 0.0666(15) -0.0059(9) 0.0120(11) 0.0000(10)
N2 0.0424(12) 0.0395(11) 0.0540(13) -0.0082(9) 0.0121(10) -0.0049(9)
C1 0.0435(12) 0.0389(11) 0.0336(10) -0.0067(9) 0.0129(9) -0.0016(8)
C2 0.051(2) 0.057(2) 0.084(2) 0.0049(14) 0.011(2) 0.003(2)
C3 0.064(2) 0.0387(13) 0.072(2) -0.0060(13) 0.021(2) -0.0117(13)
S2 0.0468(3) 0.0415(3) 0.0472(3) -0.0038(2) 0.0175(3) 0.0023(2)
N3 0.0541(13) 0.0458(12) 0.0566(14) -0.0049(10) 0.0290(11) -0.0002(10)
N4 0.0503(12) 0.0412(11) 0.0527(12) -0.0032(9) 0.0206(10) -0.0002(9)
C4 0.0385(12) 0.0361(11) 0.0491(13) 0.0048(9) 0.0178(10) 0.0041(9)
C5 0.072(2) 0.054(2) 0.085(3) -0.020(2) 0.039(2) -0.005(2)
C6 0.060(2) 0.062(2) 0.053(2) -0.001(2) 0.0191(14) -0.0093(14)
S3 0.0408(3) 0.0722(5) 0.0459(3) -0.0110(3) 0.0163(3) 0.0005(3)
N5 0.098(2) 0.083(2) 0.0441(14) -0.028(2) 0.0283(15) -0.0027(13)
N6 0.061(2) 0.066(2) 0.073(2) 0.0039(13) 0.0362(14) 0.0236(14)
C7 0.0491(14) 0.0452(13) 0.0522(14) 0.0030(11) 0.0262(12) 0.0065(11)
C8 0.155(7) 0.146(6) 0.047(2) -0.021(6) 0.031(3) -0.003(3)
C9 0.057(2) 0.079(3) 0.128(4) -0.010(2) 0.030(2) 0.038(3)
Cl 0.0634(4) 0.0657(4) 0.0453(3) -0.0156(3) 0.0156(3) -0.0040(3)
O1 0.102(2) 0.102(2) 0.067(2) -0.042(2) 0.0394(15) -0.0321(14)
O2 0.140(3) 0.065(2) 0.088(2) -0.025(2) 0.045(2) -0.0155(14)
O3 0.096(2) 0.151(3) 0.094(2) -0.023(2) 0.055(2) 0.001(2)
O4 0.102(3) 0.143(3) 0.154(4) 0.021(3) 0.006(3) 0.048(3)

loop_
_atom_site_label
_atom_site_fract_x
_atom_site_fract_y
_atom_site_fract_z
_atom_site_U_iso_or_equiv
_atom_site_thermal_displace_type
_atom_site_calc_flag
_atom_site_type_symbol
Ag .46926(2) .84828(2) .54823(2) .0508(1) Uani d Ag
S1 .44087(7) .92984(6) .30671(6) .0419(2) Uani d S
N1 .1917(3) 1.0264(2) .2396(3) .0514(5) Uani d N
N2 .1836(3) .8001(2) .2269(2) .0463(5) Uani d N
C1 .2584(3) .9176(2) .2543(2) .0389(5) Uani d C
C2 .0395(4) 1.0291(4) .2001(4) .0655(8) Uani d C
C3 .2405(4) .6722(3) .2382(4) .0584(7) Uani d C
S2 .65186(7) .67750(6) .58405(6) .0448(2) Uani d S
N3 .7419(3) .7384(2) .3749(3) .0501(5) Uani d N
N4 .5808(3) .5571(2) .3512(2) .0473(5) Uani d N
C4 .6582(3) .6576(2) .4248(2) .0400(5) Uani d C
C5 .8251(5) .8573(4) .4402(5) .0686(9) Uani d C
C6 .5738(4) .5299(4) .2160(3) .0581(7) Uani d C
S3 .22652(7) .76191(8) .56388(7) .0532(2) Uani d S
N5 .3371(4) .8245(4) .8138(3) .0756(9) Uani d N
N6 .1413(3) .6748(3) .7639(3) .0630(7) Uani d N
C7 .2362(3) .7529(3) .7246(3) .0464(6) Uani d C
C8 .359(1) .820(1) .9532(5) .118(2) Uani d C
C9 .0328(5) .5846(5) .6817(6) .088(1) Uani d C
Cl .18118(9) .32315(8) .98868(7) .0595(2) Uani d Cl
O1 .1402(3) .2751(3) .8558(3) .0909(9) Uani d O
O2 .2245(4) .4613(3) .9906(3) .098(1) Uani d O
O3 .0607(4) .2981(4) 1.0363(3) .110(1) Uani d O
O4 .2924(4) .2597(5) 1.0663(5) .138(2) Uani d O
H1N .240(4) 1.097(4) .257(4) .06(1) Uiso d H
H3N .736(4) .726(3) .301(3) .051(9) Uiso d H
H5N .387(4) .872(4) .789(4) .06(1) Uiso d H
H2N .101(4) .800(4) .197(4) .07(1) Uiso d H
H4N .532(3) .511(3) .387(3) .038(7) Uiso d H
H6N .157(4) .674(4) .845(4) .07(1) Uiso d H
H2A .001(5) .987(5) .109(5) .10(2) Uiso d H
H2B -.002(5) .978(5) .254(5) .10(2) Uiso d H
H2C .019(5) 1.124(6) .204(5) .11(2) Uiso d H
H3A .190(5) .613(5) .181(5) .10(2) Uiso d H
H3B .324(6) .679(5) .228(5) .10(2) Uiso d H
H3C .250(5) .645(4) .320(5) .08(1) Uiso d H
H5A .827(7) .927(7) .376(7) .15(2) Uiso d H
H5B .777(7) .917(6) .472(6) .13(2) Uiso d H
H5C .908(8) .851(7) .483(7) .15(3) Uiso d H
H6A .508(5) .462(4) .183(4) .08(1) Uiso d H
H6B .538(4) .603(4) .165(4) .07(1) Uiso d H
H6C .665(5) .517(4) .201(4) .08(1) Uiso d H
H8A .455(8) .872(8) .998(8) .16(3) Uiso d H
H8B .300(7) .875(7) .959(6) .12(3) Uiso d H
H8C .363(8) .747(8) .981(7) .14(3) Uiso d H
H9A .06(1) .514(9) .674(9) .19(4) Uiso d H
H9B -.023(7) .628(7) .620(7) .14(2) Uiso d H
H9C -.05(1) .56(1) .72(1) .26(5) Uiso d H

loop_
_atom_type_symbol
_atom_type_description
_atom_type_scat_dispersion_real
_atom_type_scat_dispersion_imag
_atom_type_scat_source
C C 0.0033 0.0016 'International Tables Vol C Tables 4.2.6.8 and 6.1.1.4'
H H 0.0000 0.0000 'International Tables Vol C Tables 4.2.6.8 and 6.1.1.4'
N N 0.0061 0.0033 'International Tables Vol C Tables 4.2.6.8 and 6.1.1.4'
O O 0.0106 0.0060 'International Tables Vol C Tables 4.2.6.8 and 6.1.1.4'
S S 0.1246 0.1234 'International Tables Vol C Tables 4.2.6.8 and 6.1.1.4'
Cl Cl 0.1484 0.1585 'International Tables Vol C Tables 4.2.6.8 and 6.1.1.4'
Ag Ag -0.8971 1.1015 'International Tables Vol C Tables 4.2.6.8 and 6.1.1.4'

loop_
_geom_angle_atom_site_label_1
_geom_angle_atom_site_label_2
_geom_angle_atom_site_label_3
_geom_angle_site_symmetry_1
_geom_angle_site_symmetry_3
_geom_angle
_geom_angle_publ_flag
S3 Ag S2 . . 115.74(3) yes
S3 Ag S1 . 2_676 110.05(3) yes
S2 Ag S1 . 2_676 113.52(2) yes
S3 Ag S1 . . 107.41(2) yes
S2 Ag S1 . . 105.94(2) yes
S1 Ag S1 2_676 . 103.11(2) yes
S3 Ag Ag . 2_676 121.07(2) ?
S2 Ag Ag . 2_676 122.77(2) ?
S1 Ag Ag 2_676 2_676 51.93(2) ?
S1 Ag Ag . 2_676 51.18(2) ?
C1 S1 Ag . 2_676 108.61(8) yes
C1 S1 Ag . . 98.46(8) yes
Ag S1 Ag 2_676 . 76.89(2) ?
C1 N1 C2 . . 125.2(3) ?
C1 N2 C3 . . 125.7(3) ?
N1 C1 N2 . . 119.0(2) ?
N1 C1 S1 . . 120.0(2) ?
N2 C1 S1 . . 120.9(2) ?
C4 S2 Ag . . 98.11(8) yes
C4 N3 C5 . . 125.0(3) ?
C4 N4 C6 . . 125.2(3) ?
N4 C4 N3 . . 118.7(2) ?
N4 C4 S2 . . 119.3(2) ?
N3 C4 S2 . . 122.0(2) ?
C7 S3 Ag . . 107.05(10) yes
C7 N5 C8 . . 125.4(4) ?
C7 N6 C9 . . 125.3(3) ?
N5 C7 N6 . . 118.4(3) ?
N5 C7 S3 . . 121.0(2) ?
N6 C7 S3 . . 120.6(3) ?
O4 Cl O2 . . 108.8(3) ?
O4 Cl O3 . . 108.9(3) ?
O2 Cl O3 . . 112.1(2) ?
O4 Cl O1 . . 113.1(3) ?
O2 Cl O1 . . 107.5(2) ?
O3 Cl O1 . . 106.6(2) ?

loop_
_geom_bond_atom_site_label_1
_geom_bond_atom_site_label_2
_geom_bond_site_symmetry_2
_geom_bond_distance
_geom_bond_publ_flag
Ag S1 . 2.6721(7) yes
Ag S1 2_676 2.6443(7) yes
Ag S2 . 2.5663(8) yes
Ag S3 . 2.5287(7) yes
Ag Ag 2_676 3.3057(5) yes
S1 C1 . 1.731(3) yes
S1 Ag 2_676 2.6443(7) ?
N1 C1 . 1.321(4) ?
N1 C2 . 1.453(4) ?
N2 C1 . 1.324(3) ?
N2 C3 . 1.448(4) ?
S2 C4 . 1.729(3) ?
N3 C4 . 1.329(3) ?
N3 C5 . 1.446(4) ?
N4 C4 . 1.320(3) ?
N4 C6 . 1.448(4) ?
S3 C7 . 1.699(3) ?
N5 C7 . 1.326(4) ?
N5 C8 . 1.449(5) ?
N6 C7 . 1.330(4) ?
N6 C9 . 1.428(6) ?
Cl O4 . 1.400(4) ?
Cl O2 . 1.420(3) ?
Cl O3 . 1.421(3) ?
Cl O1 . 1.431(3) ?
